data_7024139
loop_
_publ_author_name
'Knapp, Caroline'
'Zhou, Binbin'
'Denning, Mark S.'
'Rees, Nicholas H.'
'Goicoechea, Jose M.'

_publ_section_title
;
 Reactivity studies of group 15 Zintl ions towards homoleptic
 post-transition metal organometallics: a 'bottom-up' approach to
 bimetallic molecular clusters.
;
_journal_issue 2
_journal_name_full 'Dalton transactions (Cambridge, England : 2003)'
_journal_page_first 426
_journal_page_last 436
_journal_paper_doi 10.1039/b911544g
_journal_volume 39
_journal_year 2010
_chemical_formula_moiety '2(C18 H36 N2 O6), C12 H10 In P7'
_chemical_formula_sum 'C48 H82 In K2 N4 O12 P7'
_chemical_formula_weight 1316.99
_chemical_name_common (K(2,2,2-crypt))2(P7In(C6H5)2)
_chemical_name_systematic
;
[K(2,2,2-crypt)]2[P7In(C6H5)2]
;
_space_group_IT_number 14
_symmetry_cell_setting monoclinic
_symmetry_space_group_name_Hall '-P 2ybc'
_symmetry_space_group_name_H-M 'P 1 21/c 1'
_atom_sites_solution_hydrogens geom
_atom_sites_solution_primary direct
_atom_sites_solution_secondary difmap
_audit_creation_method SHELXL-97
_cell_angle_alpha 90.00
_cell_angle_beta 92.211(1)
_cell_angle_gamma 90.00
_cell_formula_units_Z 4
_cell_length_a 11.4911(1)
_cell_length_b 24.2435(2)
_cell_length_c 22.4105(2)
_cell_measurement_reflns_used 142390
_cell_measurement_temperature 150(2)
_cell_measurement_theta_max 27.485
_cell_measurement_theta_min 5.097
_cell_volume 6238.57(9)
_computing_cell_refinement
;
KappaCCD software "DENZO" (Otwinowski & Minor, 1996)
;
_computing_data_collection
;
KappaCCD software "Collect" (Nonius, 2000)
;
_computing_data_reduction
;
KappaCCD software "DENZO" (Otwinowski & Minor, 1996)
;
_computing_molecular_graphics 'WinGX (Farrugia, 2005)'
_computing_publication_material 'XCIF (Sheldrick, 2001)'
_computing_structure_refinement 'SHELXL-97 (Sheldrick, 1997)'
_computing_structure_solution 'SHELXS-97 (Sheldrick, 1990)'
_diffrn_ambient_temperature 150(2)
_diffrn_measured_fraction_theta_full 0.991
_diffrn_measured_fraction_theta_max 0.991
_diffrn_measurement_device_type 'Nonius KappaCCD'
_diffrn_measurement_method 'omega scans'
_diffrn_radiation_monochromator graphite
_diffrn_radiation_source 'fine-focus sealed tube'
_diffrn_radiation_type MoK\a
_diffrn_radiation_wavelength 0.71073
_diffrn_reflns_av_R_equivalents 0.0620
_diffrn_reflns_av_sigmaI/netI 0.0318
_diffrn_reflns_limit_h_max 13
_diffrn_reflns_limit_h_min -13
_diffrn_reflns_limit_k_max 28
_diffrn_reflns_limit_k_min -28
_diffrn_reflns_limit_l_max 26
_diffrn_reflns_limit_l_min -26
_diffrn_reflns_number 21140
_diffrn_reflns_theta_full 25.00
_diffrn_reflns_theta_max 25.00
_diffrn_reflns_theta_min 5.11
_exptl_absorpt_coefficient_mu 0.748
_exptl_absorpt_correction_T_max 0.9156
_exptl_absorpt_correction_T_min 0.8408
_exptl_absorpt_correction_type multi-scan
_exptl_absorpt_process_details 'DENZO/SCALEPACK (Otwinowski & Minor, 1997)'
_exptl_crystal_colour yellow
_exptl_crystal_density_diffrn 1.402
_exptl_crystal_density_meas ?
_exptl_crystal_density_method 'not measured'
_exptl_crystal_description needle
_exptl_crystal_F_000 2744
_exptl_crystal_size_max 0.24
_exptl_crystal_size_mid 0.14
_exptl_crystal_size_min 0.12
_refine_diff_density_max 0.970
_refine_diff_density_min -2.436
_refine_diff_density_rms 0.129
_refine_ls_extinction_method none
_refine_ls_goodness_of_fit_ref 1.037
_refine_ls_hydrogen_treatment constr
_refine_ls_matrix_type full
_refine_ls_number_parameters 667
_refine_ls_number_reflns 10893
_refine_ls_number_restraints 0
_refine_ls_restrained_S_all 1.037
_refine_ls_R_factor_all 0.0716
_refine_ls_R_factor_gt 0.0590
_refine_ls_shift/su_max 0.000
_refine_ls_shift/su_mean 0.000
_refine_ls_structure_factor_coef Fsqd
_refine_ls_weighting_details 'calc w=1/[\s^2^(Fo^2^)+(0.1071P)^2^+28.3581P] where P=(Fo^2^+2Fc^2^)/3'
_refine_ls_weighting_scheme calc
_refine_ls_wR_factor_gt 0.1835
_refine_ls_wR_factor_ref 0.1906
_reflns_number_gt 8995
_reflns_number_total 10893
_reflns_threshold_expression >2sigma(I)
_cod_data_source_file b911544g.txt
_cod_data_source_block 6
_cod_depositor_comments
;
The following automatic conversions were performed:

'_symmetry_cell_setting' value 'Monoclinic' changed to 'monoclinic'
according to /home/saulius/struct/CIF-dictionaries/cif_core.dic
dictionary named 'cif_core.dic' version 2.4.2 from 2011-04-26.

Automatic conversion script
Id: cif_fix_values 1891 2012-01-12 08:04:46Z andrius 

The following automatic conversions were performed:

'_exptl_crystal_density_meas' value 'not measured' was changed to '?'
- the value is perceived as not measured.

Automatic conversion script
Id: cif_fix_values 3008 2015-01-20 13:52:24Z robertas 
;
_cod_original_sg_symbol_H-M P2(1)/c
_cod_database_code 7024139

loop_
_symmetry_equiv_pos_as_xyz
'x, y, z'
'-x, y+1/2, -z+1/2'
'-x, -y, -z'
'x, -y-1/2, z-1/2'

loop_
_atom_site_label
_atom_site_type_symbol
_atom_site_fract_x
_atom_site_fract_y
_atom_site_fract_z
_atom_site_U_iso_or_equiv
_atom_site_adp_type
_atom_site_occupancy
_atom_site_symmetry_multiplicity
_atom_site_calc_flag
_atom_site_refinement_flags
P1 P 0.24842(11) 0.35183(6) 0.29788(6) 0.0261(3) Uani 1 1 d .
P2 P 0.37951(11) 0.31421(6) 0.24138(6) 0.0240(3) Uani 1 1 d .
P3 P 0.36954(12) 0.38400(6) 0.36880(6) 0.0276(3) Uani 1 1 d .
P4 P 0.17117(12) 0.28062(6) 0.33829(6) 0.0296(3) Uani 1 1 d .
P5 P 0.46859(12) 0.26063(6) 0.30683(6) 0.0257(3) Uani 1 1 d .
P6 P 0.45856(12) 0.30808(6) 0.39332(6) 0.0273(3) Uani 1 1 d .
P7 P 0.32822(12) 0.24141(6) 0.37067(6) 0.0276(3) Uani 1 1 d .
In1 In 0.49506(4) 0.400625(18) 0.279111(19) 0.03591(16) Uani 1 1 d .
C1 C 0.4509(5) 0.4779(3) 0.2286(2) 0.0345(13) Uani 1 1 d .
C2 C 0.3503(5) 0.4806(2) 0.1935(3) 0.0317(12) Uani 1 1 d .
H2 H 0.2982 0.4502 0.1942 0.038 Uiso 1 1 calc R
C3 C 0.3204(5) 0.5248(3) 0.1574(3) 0.0369(13) Uani 1 1 d .
H3 H 0.2503 0.5244 0.1334 0.044 Uiso 1 1 calc R
C4 C 0.3942(7) 0.5698(3) 0.1567(3) 0.0501(18) Uani 1 1 d .
H4 H 0.3757 0.6007 0.1321 0.060 Uiso 1 1 calc R
C5 C 0.4951(6) 0.5693(3) 0.1919(4) 0.055(2) Uani 1 1 d .
H5 H 0.5454 0.6004 0.1920 0.066 Uiso 1 1 calc R
C6 C 0.5242(5) 0.5244(3) 0.2272(3) 0.0434(15) Uani 1 1 d .
H6 H 0.5946 0.5249 0.2510 0.052 Uiso 1 1 calc R
C7 C 0.6842(4) 0.3881(2) 0.2865(2) 0.0266(11) Uani 1 1 d .
C8 C 0.7405(5) 0.3507(2) 0.3257(2) 0.0320(12) Uani 1 1 d .
H8 H 0.6952 0.3299 0.3523 0.038 Uiso 1 1 calc R
C9 C 0.8590(5) 0.3433(3) 0.3270(3) 0.0401(14) Uani 1 1 d .
H9 H 0.8948 0.3172 0.3535 0.048 Uiso 1 1 calc R
C10 C 0.9237(5) 0.3732(3) 0.2903(4) 0.053(2) Uani 1 1 d .
H10 H 1.0057 0.3681 0.2916 0.064 Uiso 1 1 calc R
C11 C 0.8752(6) 0.4109(3) 0.2509(3) 0.0527(19) Uani 1 1 d .
H11 H 0.9228 0.4319 0.2256 0.063 Uiso 1 1 calc R
C12 C 0.7529(5) 0.4178(3) 0.2487(3) 0.0357(13) Uani 1 1 d .
H12 H 0.7177 0.4431 0.2211 0.043 Uiso 1 1 calc R
K1 K -0.08829(10) 0.59316(4) 0.38717(5) 0.0249(3) Uani 1 1 d .
K2 K 0.83113(9) 0.35566(4) 0.06545(5) 0.0212(2) Uani 1 1 d .
N11 N -0.3338(4) 0.62478(19) 0.4181(2) 0.0323(10) Uani 1 1 d .
N12 N 0.1583(4) 0.56078(18) 0.35586(19) 0.0298(10) Uani 1 1 d .
N21 N 0.5744(4) 0.34239(19) 0.0579(2) 0.0286(10) Uani 1 1 d .
N22 N 1.0882(4) 0.37064(18) 0.06873(19) 0.0246(9) Uani 1 1 d .
O11 O -0.2376(3) 0.51536(14) 0.44508(17) 0.0292(8) Uani 1 1 d .
O12 O -0.0185(3) 0.48540(15) 0.39624(17) 0.0319(9) Uani 1 1 d .
O13 O -0.1168(3) 0.68347(14) 0.46460(15) 0.0270(8) Uani 1 1 d .
O14 O 0.1095(3) 0.63769(14) 0.45019(16) 0.0273(8) Uani 1 1 d .
O15 O -0.2535(4) 0.62360(17) 0.29594(17) 0.0401(10) Uani 1 1 d .
O16 O -0.0075(4) 0.61407(18) 0.27150(17) 0.0400(10) Uani 1 1 d .
O21 O 0.6850(3) 0.44691(15) 0.09030(17) 0.0283(8) Uani 1 1 d .
O22 O 0.9235(3) 0.46469(15) 0.07293(17) 0.0288(8) Uani 1 1 d .
O23 O 0.7203(3) 0.33188(15) -0.04836(15) 0.0261(8) Uani 1 1 d .
O24 O 0.9614(3) 0.32462(15) -0.03585(15) 0.0245(7) Uani 1 1 d .
O25 O 0.7332(3) 0.27052(14) 0.13572(15) 0.0254(8) Uani 1 1 d .
O26 O 0.9668(3) 0.30095(14) 0.15105(15) 0.0255(8) Uani 1 1 d .
C101 C -0.3826(5) 0.5843(2) 0.4582(3) 0.0361(13) Uani 1 1 d .
H10A H -0.4677 0.5902 0.4595 0.043 Uiso 1 1 calc R
H10B H -0.3488 0.5902 0.4990 0.043 Uiso 1 1 calc R
C102 C -0.3597(5) 0.5252(3) 0.4394(3) 0.0412(14) Uani 1 1 d .
H10C H -0.4017 0.4993 0.4651 0.049 Uiso 1 1 calc R
H10D H -0.3875 0.5194 0.3975 0.049 Uiso 1 1 calc R
C103 C -0.2099(5) 0.4610(2) 0.4242(3) 0.0344(13) Uani 1 1 d .
H10E H -0.2315 0.4580 0.3811 0.041 Uiso 1 1 calc R
H10F H -0.2552 0.4333 0.4459 0.041 Uiso 1 1 calc R
C104 C -0.0833(5) 0.4501(2) 0.4339(3) 0.0343(13) Uani 1 1 d .
H10G H -0.0600 0.4568 0.4763 0.041 Uiso 1 1 calc R
H10H H -0.0665 0.4110 0.4246 0.041 Uiso 1 1 calc R
C105 C 0.1002(5) 0.4688(2) 0.3956(3) 0.0339(13) Uani 1 1 d .
H10I H 0.1051 0.4287 0.3877 0.041 Uiso 1 1 calc R
H10J H 0.1392 0.4764 0.4349 0.041 Uiso 1 1 calc R
C106 C 0.1597(5) 0.5005(2) 0.3474(3) 0.0361(13) Uani 1 1 d .
H10K H 0.2416 0.4880 0.3461 0.043 Uiso 1 1 calc R
H10L H 0.1209 0.4916 0.3084 0.043 Uiso 1 1 calc R
C107 C -0.3251(5) 0.6791(2) 0.4484(3) 0.0369(13) Uani 1 1 d .
H10M H -0.3989 0.6864 0.4684 0.044 Uiso 1 1 calc R
H10N H -0.3158 0.7081 0.4178 0.044 Uiso 1 1 calc R
C108 C -0.2269(5) 0.6832(2) 0.4934(3) 0.0326(12) Uani 1 1 d .
H10O H -0.2348 0.7174 0.5169 0.039 Uiso 1 1 calc R
H10P H -0.2295 0.6515 0.5211 0.039 Uiso 1 1 calc R
C109 C -0.0249(5) 0.6884(2) 0.5084(2) 0.0289(12) Uani 1 1 d .
H10Q H -0.0272 0.6569 0.5364 0.035 Uiso 1 1 calc R
H10R H -0.0345 0.7228 0.5315 0.035 Uiso 1 1 calc R
C110 C 0.0910(5) 0.6893(2) 0.4785(3) 0.0311(12) Uani 1 1 d .
H11A H 0.0914 0.7193 0.4485 0.037 Uiso 1 1 calc R
H11B H 0.1544 0.6964 0.5087 0.037 Uiso 1 1 calc R
C111 C 0.2240(5) 0.6338(2) 0.4281(3) 0.0353(13) Uani 1 1 d .
H11C H 0.2825 0.6418 0.4606 0.042 Uiso 1 1 calc R
H11D H 0.2337 0.6610 0.3958 0.042 Uiso 1 1 calc R
C112 C 0.2413(5) 0.5758(2) 0.4045(3) 0.0347(13) Uani 1 1 d .
H11E H 0.3214 0.5725 0.3901 0.042 Uiso 1 1 calc R
H11F H 0.2336 0.5492 0.4377 0.042 Uiso 1 1 calc R
C113 C -0.4080(6) 0.6295(3) 0.3631(3) 0.0456(16) Uani 1 1 d .
H11G H -0.4786 0.6510 0.3720 0.055 Uiso 1 1 calc R
H11H H -0.4333 0.5922 0.3503 0.055 Uiso 1 1 calc R
C114 C -0.3481(7) 0.6567(3) 0.3129(3) 0.0500(17) Uani 1 1 d .
H11I H -0.4036 0.6617 0.2784 0.060 Uiso 1 1 calc R
H11J H -0.3194 0.6936 0.3256 0.060 Uiso 1 1 calc R
C115 C -0.1997(6) 0.6471(3) 0.2456(3) 0.0549(19) Uani 1 1 d .
H11K H -0.1695 0.6843 0.2559 0.066 Uiso 1 1 calc R
H11L H -0.2578 0.6509 0.2121 0.066 Uiso 1 1 calc R
C116 C -0.1048(7) 0.6119(4) 0.2279(3) 0.059(2) Uani 1 1 d .
H11M H -0.0782 0.6239 0.1885 0.070 Uiso 1 1 calc R
H11N H -0.1329 0.5734 0.2240 0.070 Uiso 1 1 calc R
C117 C 0.0941(7) 0.5863(3) 0.2525(3) 0.0503(17) Uani 1 1 d .
H11O H 0.1215 0.6038 0.2157 0.060 Uiso 1 1 calc R
H11P H 0.0749 0.5473 0.2433 0.060 Uiso 1 1 calc R
C118 C 0.1875(6) 0.5886(3) 0.2998(3) 0.0423(15) Uani 1 1 d .
H11Q H 0.2585 0.5714 0.2844 0.051 Uiso 1 1 calc R
H11R H 0.2057 0.6277 0.3086 0.051 Uiso 1 1 calc R
C201 C 0.5182(5) 0.3882(2) 0.0891(3) 0.0350(13) Uani 1 1 d .
H20A H 0.5298 0.3827 0.1327 0.042 Uiso 1 1 calc R
H20B H 0.4334 0.3870 0.0796 0.042 Uiso 1 1 calc R
C202 C 0.5631(5) 0.4438(3) 0.0733(3) 0.0359(13) Uani 1 1 d .
H20C H 0.5519 0.4501 0.0298 0.043 Uiso 1 1 calc R
H20D H 0.5197 0.4727 0.0945 0.043 Uiso 1 1 calc R
C203 C 0.7305(5) 0.5001(2) 0.0802(3) 0.0361(13) Uani 1 1 d .
H20E H 0.6828 0.5283 0.1000 0.043 Uiso 1 1 calc R
H20F H 0.7291 0.5081 0.0369 0.043 Uiso 1 1 calc R
C204 C 0.8532(5) 0.5019(2) 0.1053(3) 0.0326(12) Uani 1 1 d .
H20G H 0.8844 0.5398 0.1022 0.039 Uiso 1 1 calc R
H20H H 0.8549 0.4914 0.1480 0.039 Uiso 1 1 calc R
C205 C 1.0436(5) 0.4690(2) 0.0926(3) 0.0335(12) Uani 1 1 d .
H20I H 1.0516 0.4607 0.1358 0.040 Uiso 1 1 calc R
H20J H 1.0716 0.5070 0.0862 0.040 Uiso 1 1 calc R
C206 C 1.1151(5) 0.4293(2) 0.0584(3) 0.0307(12) Uani 1 1 d .
H20K H 1.1034 0.4372 0.0153 0.037 Uiso 1 1 calc R
H20L H 1.1983 0.4357 0.0692 0.037 Uiso 1 1 calc R
C207 C 0.5331(5) 0.3413(3) -0.0052(3) 0.0389(14) Uani 1 1 d .
H20M H 0.5302 0.3796 -0.0204 0.047 Uiso 1 1 calc R
H20N H 0.4528 0.3266 -0.0074 0.047 Uiso 1 1 calc R
C208 C 0.6072(5) 0.3074(3) -0.0453(3) 0.0374(14) Uani 1 1 d .
H20O H 0.6146 0.2693 -0.0294 0.045 Uiso 1 1 calc R
H20P H 0.5698 0.3054 -0.0858 0.045 Uiso 1 1 calc R
C209 C 0.7862(5) 0.3034(2) -0.0908(2) 0.0289(11) Uani 1 1 d .
H20Q H 0.7461 0.3055 -0.1307 0.035 Uiso 1 1 calc R
H20R H 0.7934 0.2641 -0.0795 0.035 Uiso 1 1 calc R
C210 C 0.9044(5) 0.3288(2) -0.0932(2) 0.0304(12) Uani 1 1 d .
H21A H 0.9504 0.3094 -0.1232 0.036 Uiso 1 1 calc R
H21B H 0.8973 0.3680 -0.1050 0.036 Uiso 1 1 calc R
C211 C 1.0807(5) 0.3411(2) -0.0385(2) 0.0306(12) Uani 1 1 d .
H21C H 1.0852 0.3798 -0.0521 0.037 Uiso 1 1 calc R
H21D H 1.1210 0.3175 -0.0673 0.037 Uiso 1 1 calc R
C212 C 1.1388(4) 0.3354(2) 0.0229(2) 0.0305(12) Uani 1 1 d .
H21E H 1.1335 0.2965 0.0357 0.037 Uiso 1 1 calc R
H21F H 1.2224 0.3447 0.0203 0.037 Uiso 1 1 calc R
C213 C 0.5474(5) 0.2896(2) 0.0868(3) 0.0345(13) Uani 1 1 d .
H21G H 0.5656 0.2593 0.0591 0.041 Uiso 1 1 calc R
H21H H 0.4628 0.2884 0.0933 0.041 Uiso 1 1 calc R
C214 C 0.6119(5) 0.2794(2) 0.1457(3) 0.0334(12) Uani 1 1 d .
H21I H 0.6028 0.3116 0.1723 0.040 Uiso 1 1 calc R
H21J H 0.5790 0.2467 0.1653 0.040 Uiso 1 1 calc R
C215 C 0.7962(5) 0.2651(2) 0.1920(2) 0.0313(12) Uani 1 1 d .
H21K H 0.7638 0.2341 0.2148 0.038 Uiso 1 1 calc R
H21L H 0.7874 0.2992 0.2157 0.038 Uiso 1 1 calc R
C216 C 0.9223(5) 0.2549(2) 0.1826(2) 0.0297(12) Uani 1 1 d .
H21M H 0.9651 0.2506 0.2215 0.036 Uiso 1 1 calc R
H21N H 0.9320 0.2207 0.1592 0.036 Uiso 1 1 calc R
C217 C 1.0916(4) 0.2982(2) 0.1492(2) 0.0290(11) Uani 1 1 d .
H21O H 1.1149 0.2689 0.1213 0.035 Uiso 1 1 calc R
H21P H 1.1259 0.2896 0.1894 0.035 Uiso 1 1 calc R
C218 C 1.1342(5) 0.3538(2) 0.1284(2) 0.0303(12) Uani 1 1 d .
H21Q H 1.1122 0.3821 0.1578 0.036 Uiso 1 1 calc R
H21R H 1.2203 0.3530 0.1279 0.036 Uiso 1 1 calc R

loop_
_atom_site_aniso_label
_atom_site_aniso_U_11
_atom_site_aniso_U_22
_atom_site_aniso_U_33
_atom_site_aniso_U_23
_atom_site_aniso_U_13
_atom_site_aniso_U_12
P1 0.0229(6) 0.0307(7) 0.0245(7) 0.0007(5) 0.0000(5) 0.0117(5)
P2 0.0221(6) 0.0302(7) 0.0197(6) -0.0006(5) 0.0014(5) 0.0052(5)
P3 0.0295(7) 0.0283(7) 0.0249(7) -0.0056(5) -0.0003(5) 0.0097(6)
P4 0.0259(7) 0.0339(8) 0.0290(7) 0.0002(6) 0.0006(5) 0.0036(6)
P5 0.0255(7) 0.0258(7) 0.0259(7) -0.0023(5) 0.0008(5) 0.0089(5)
P6 0.0264(7) 0.0328(7) 0.0224(6) -0.0024(5) -0.0039(5) 0.0096(6)
P7 0.0299(7) 0.0274(7) 0.0254(7) 0.0036(5) 0.0011(5) 0.0057(6)
In1 0.0309(2) 0.0382(3) 0.0387(3) 0.00036(17) 0.00176(18) 0.00274(17)
C1 0.028(3) 0.048(3) 0.028(3) 0.001(2) 0.004(2) -0.001(3)
C2 0.024(3) 0.031(3) 0.040(3) 0.002(2) 0.000(2) -0.003(2)
C3 0.032(3) 0.040(3) 0.038(3) 0.002(3) -0.002(2) 0.009(3)
C4 0.066(5) 0.030(3) 0.057(4) 0.016(3) 0.026(4) 0.021(3)
C5 0.053(4) 0.033(4) 0.081(5) -0.018(4) 0.027(4) -0.020(3)
C6 0.035(3) 0.056(4) 0.040(3) -0.013(3) 0.002(3) -0.012(3)
C7 0.018(2) 0.032(3) 0.029(3) -0.008(2) 0.000(2) 0.002(2)
C8 0.039(3) 0.030(3) 0.027(3) -0.006(2) -0.005(2) 0.003(2)
C9 0.032(3) 0.041(3) 0.046(4) -0.011(3) -0.015(3) 0.007(3)
C10 0.022(3) 0.060(4) 0.076(5) -0.028(4) -0.013(3) 0.015(3)
C11 0.032(3) 0.064(5) 0.064(5) -0.010(4) 0.026(3) -0.015(3)
C12 0.029(3) 0.039(3) 0.039(3) 0.006(3) 0.005(2) 0.006(2)
K1 0.0350(6) 0.0192(5) 0.0204(5) -0.0005(4) 0.0017(4) 0.0061(4)
K2 0.0189(5) 0.0216(5) 0.0231(5) -0.0009(4) 0.0017(4) -0.0020(4)
N11 0.032(2) 0.028(2) 0.036(3) -0.006(2) -0.006(2) 0.0086(19)
N12 0.040(3) 0.025(2) 0.025(2) 0.0032(18) 0.0114(19) 0.0085(19)
N21 0.020(2) 0.036(3) 0.029(2) -0.0025(19) 0.0023(18) -0.0048(18)
N22 0.021(2) 0.026(2) 0.027(2) 0.0014(18) 0.0019(17) -0.0047(17)
O11 0.0286(19) 0.0225(18) 0.036(2) -0.0076(15) 0.0004(16) 0.0004(15)
O12 0.043(2) 0.0210(18) 0.033(2) 0.0060(15) 0.0107(17) 0.0110(16)
O13 0.033(2) 0.0268(19) 0.0214(17) -0.0052(14) 0.0019(15) 0.0059(15)
O14 0.0276(19) 0.0219(18) 0.033(2) -0.0058(15) 0.0079(15) 0.0002(15)
O15 0.052(3) 0.039(2) 0.028(2) 0.0116(17) -0.0083(18) -0.006(2)
O16 0.055(3) 0.041(2) 0.024(2) 0.0034(17) 0.0040(18) 0.001(2)
O21 0.0246(18) 0.0244(19) 0.036(2) 0.0043(15) 0.0054(15) 0.0013(14)
O22 0.0251(18) 0.0257(19) 0.036(2) -0.0046(15) 0.0011(15) -0.0037(15)
O23 0.0243(18) 0.0282(19) 0.0256(18) -0.0070(15) -0.0022(14) -0.0013(15)
O24 0.0242(18) 0.0315(19) 0.0179(17) 0.0038(14) 0.0040(14) 0.0040(15)
O25 0.0222(17) 0.0284(19) 0.0261(18) -0.0036(15) 0.0071(14) -0.0025(14)
O26 0.0217(17) 0.0279(19) 0.0268(18) 0.0066(15) 0.0015(14) -0.0008(14)
C101 0.028(3) 0.035(3) 0.045(3) -0.006(3) 0.004(2) 0.004(2)
C102 0.034(3) 0.036(3) 0.053(4) 0.001(3) 0.000(3) -0.004(3)
C103 0.052(4) 0.016(2) 0.035(3) -0.004(2) 0.003(3) -0.003(2)
C104 0.050(3) 0.019(3) 0.034(3) 0.005(2) 0.006(3) 0.005(2)
C105 0.042(3) 0.023(3) 0.037(3) 0.001(2) 0.006(3) 0.012(2)
C106 0.044(3) 0.031(3) 0.034(3) -0.007(2) 0.012(3) 0.012(3)
C107 0.038(3) 0.028(3) 0.044(3) -0.011(2) 0.002(3) 0.011(2)
C108 0.036(3) 0.031(3) 0.031(3) -0.012(2) 0.009(2) 0.003(2)
C109 0.036(3) 0.024(3) 0.027(3) -0.006(2) 0.000(2) 0.007(2)
C110 0.041(3) 0.022(3) 0.031(3) -0.010(2) 0.002(2) -0.002(2)
C111 0.032(3) 0.030(3) 0.044(3) -0.003(2) 0.006(3) -0.001(2)
C112 0.033(3) 0.032(3) 0.040(3) -0.001(2) 0.010(2) 0.009(2)
C113 0.040(3) 0.047(4) 0.048(4) -0.007(3) -0.016(3) 0.012(3)
C114 0.066(5) 0.036(3) 0.045(4) 0.005(3) -0.026(3) 0.008(3)
C115 0.050(4) 0.070(5) 0.043(4) 0.026(3) -0.016(3) -0.019(4)
C116 0.071(5) 0.087(6) 0.017(3) 0.008(3) -0.004(3) -0.029(4)
C117 0.081(5) 0.047(4) 0.023(3) 0.008(3) 0.013(3) 0.008(4)
C118 0.056(4) 0.040(3) 0.033(3) 0.006(3) 0.021(3) 0.008(3)
C201 0.021(3) 0.040(3) 0.044(3) -0.003(3) 0.008(2) 0.002(2)
C202 0.024(3) 0.043(3) 0.041(3) 0.000(3) 0.003(2) 0.007(2)
C203 0.037(3) 0.024(3) 0.048(3) 0.006(2) 0.009(3) 0.004(2)
C204 0.040(3) 0.018(3) 0.040(3) -0.003(2) 0.011(3) -0.004(2)
C205 0.029(3) 0.029(3) 0.042(3) -0.003(2) -0.003(2) -0.010(2)
C206 0.023(3) 0.031(3) 0.038(3) 0.005(2) 0.002(2) -0.010(2)
C207 0.021(3) 0.056(4) 0.039(3) -0.005(3) -0.005(2) -0.005(3)
C208 0.030(3) 0.048(4) 0.034(3) -0.009(3) -0.006(2) -0.016(3)
C209 0.039(3) 0.030(3) 0.018(2) -0.006(2) -0.003(2) 0.005(2)
C210 0.037(3) 0.037(3) 0.017(2) 0.003(2) 0.003(2) 0.009(2)
C211 0.029(3) 0.035(3) 0.029(3) 0.001(2) 0.011(2) -0.002(2)
C212 0.020(3) 0.038(3) 0.033(3) -0.004(2) 0.007(2) 0.001(2)
C213 0.024(3) 0.036(3) 0.044(3) -0.006(3) 0.006(2) -0.009(2)
C214 0.023(3) 0.036(3) 0.042(3) -0.002(2) 0.013(2) -0.003(2)
C215 0.038(3) 0.030(3) 0.026(3) 0.003(2) 0.011(2) -0.004(2)
C216 0.032(3) 0.027(3) 0.030(3) 0.008(2) 0.002(2) -0.001(2)
C217 0.020(3) 0.035(3) 0.031(3) 0.002(2) -0.003(2) 0.004(2)
C218 0.022(3) 0.037(3) 0.031(3) 0.005(2) -0.006(2) -0.005(2)

loop_
_atom_type_symbol
_atom_type_description
_atom_type_scat_dispersion_real
_atom_type_scat_dispersion_imag
_atom_type_scat_source
C C 0.0033 0.0016 'International Tables Vol C Tables 4.2.6.8 and 6.1.1.4'
H H 0.0000 0.0000 'International Tables Vol C Tables 4.2.6.8 and 6.1.1.4'
N N 0.0061 0.0033 'International Tables Vol C Tables 4.2.6.8 and 6.1.1.4'
O O 0.0106 0.0060 'International Tables Vol C Tables 4.2.6.8 and 6.1.1.4'
P P 0.1023 0.0942 'International Tables Vol C Tables 4.2.6.8 and 6.1.1.4'
K K 0.2009 0.2494 'International Tables Vol C Tables 4.2.6.8 and 6.1.1.4'
In In -0.7276 1.3100 'International Tables Vol C Tables 4.2.6.8 and 6.1.1.4'

loop_
_geom_angle_atom_site_label_1
_geom_angle_atom_site_label_2
_geom_angle_atom_site_label_3
_geom_angle
P4 P1 P2 102.22(7)
P4 P1 P3 103.77(8)
P2 P1 P3 97.68(7)
P5 P2 P1 99.99(7)
P5 P2 In1 92.32(6)
P1 P2 In1 80.31(6)
P6 P3 P1 99.24(7)
P6 P3 In1 93.34(6)
P1 P3 In1 81.31(6)
P7 P4 P1 98.19(8)
P2 P5 P7 102.81(7)
P2 P5 P6 103.60(7)
P7 P5 P6 59.85(6)
P3 P6 P7 104.45(7)
P3 P6 P5 104.72(7)
P7 P6 P5 59.74(6)
P4 P7 P5 107.97(8)
P4 P7 P6 107.62(8)
P5 P7 P6 60.40(6)
C7 In1 C1 111.0(2)
C7 In1 P3 120.46(15)
C1 In1 P3 114.02(14)
C7 In1 P2 113.85(14)
C1 In1 P2 114.00(15)
P3 In1 P2 80.33(4)
C2 C1 C6 116.1(6)
C2 C1 In1 119.9(4)
C6 C1 In1 123.9(4)
C1 C2 C3 123.9(5)
C1 C2 H2 118.0
C3 C2 H2 118.0
C2 C3 C4 118.7(6)
C2 C3 H3 120.6
C4 C3 H3 120.6
C5 C4 C3 119.4(6)
C5 C4 H4 120.3
C3 C4 H4 120.3
C6 C5 C4 121.1(6)
C6 C5 H5 119.4
C4 C5 H5 119.4
C5 C6 C1 120.8(6)
C5 C6 H6 119.6
C1 C6 H6 119.6
C12 C7 C8 117.4(5)
C12 C7 In1 117.9(4)
C8 C7 In1 124.6(4)
C9 C8 C7 122.1(6)
C9 C8 H8 119.0
C7 C8 H8 119.0
C10 C9 C8 119.2(6)
C10 C9 H9 120.4
C8 C9 H9 120.4
C9 C10 C11 122.2(6)
C9 C10 H10 118.9
C11 C10 H10 118.9
C10 C11 C12 118.6(6)
C10 C11 H11 120.7
C12 C11 H11 120.7
C7 C12 C11 120.5(6)
C7 C12 H12 119.8
C11 C12 H12 119.8
O12 K1 O13 137.36(12)
O12 K1 O16 97.66(12)
O13 K1 O16 118.29(12)
O12 K1 O15 119.23(13)
O13 K1 O15 98.70(12)
O16 K1 O15 61.79(13)
O12 K1 O14 95.69(12)
O13 K1 O14 60.60(10)
O16 K1 O14 95.88(12)
O15 K1 O14 139.48(12)
O12 K1 O11 61.42(11)
O13 K1 O11 98.35(11)
O16 K1 O11 138.49(12)
O15 K1 O11 95.80(12)
O14 K1 O11 120.13(11)
O12 K1 N11 119.82(13)
O13 K1 N11 62.07(12)
O16 K1 N11 120.35(13)
O15 K1 N11 59.70(13)
O14 K1 N11 121.61(11)
O11 K1 N11 59.21(12)
O12 K1 N12 59.94(12)
O13 K1 N12 118.19(12)
O16 K1 N12 59.67(12)
O15 K1 N12 120.26(13)
O14 K1 N12 58.63(11)
O11 K1 N12 120.57(11)
N11 K1 N12 179.72(14)
O26 K2 O21 123.96(11)
O26 K2 O22 101.85(11)
O21 K2 O22 59.27(10)
O26 K2 O25 59.59(10)
O21 K2 O25 101.89(10)
O22 K2 O25 142.37(11)
O26 K2 O23 137.80(11)
O21 K2 O23 94.88(11)
O22 K2 O23 112.99(11)
O25 K2 O23 100.05(10)
O26 K2 O24 97.23(10)
O21 K2 O24 133.55(11)
O22 K2 O24 94.89(11)
O25 K2 O24 118.43(10)
O23 K2 O24 58.00(10)
O26 K2 N21 121.38(12)
O21 K2 N21 60.14(12)
O22 K2 N21 118.12(12)
O25 K2 N21 62.64(12)
O23 K2 N21 61.34(11)
O24 K2 N21 118.35(12)
O26 K2 N22 60.55(11)
O21 K2 N22 119.56(11)
O22 K2 N22 61.18(11)
O25 K2 N22 119.16(11)
O23 K2 N22 116.97(11)
O24 K2 N22 60.23(11)
N21 K2 N22 177.99(13)
C101 N11 C113 110.1(5)
C101 N11 C107 109.7(5)
C113 N11 C107 109.8(5)
C101 N11 K1 110.8(3)
C113 N11 K1 110.0(4)
C107 N11 K1 106.4(3)
C112 N12 C106 109.4(4)
C112 N12 C118 111.0(5)
C106 N12 C118 109.8(4)
C112 N12 K1 110.4(3)
C106 N12 K1 107.4(3)
C118 N12 K1 108.8(3)
C213 N21 C201 110.0(4)
C213 N21 C207 109.9(4)
C201 N21 C207 109.7(5)
C213 N21 K2 107.2(3)
C201 N21 K2 110.1(3)
C207 N21 K2 109.8(3)
C212 N22 C206 111.0(4)
C212 N22 C218 109.5(4)
C206 N22 C218 109.8(4)
C212 N22 K2 109.3(3)
C206 N22 K2 109.1(3)
C218 N22 K2 108.0(3)
C102 O11 C103 110.7(4)
C102 O11 K1 116.8(3)
C103 O11 K1 108.0(3)
C105 O12 C104 110.9(4)
C105 O12 K1 123.2(3)
C104 O12 K1 117.2(3)
C109 O13 C108 109.5(4)
C109 O13 K1 112.9(3)
C108 O13 K1 113.3(3)
C110 O14 C111 111.6(4)
C110 O14 K1 115.1(3)
C111 O14 K1 122.2(3)
C114 O15 C115 110.2(5)
C114 O15 K1 117.0(3)
C115 O15 K1 112.1(4)
C117 O16 C116 113.5(5)
C117 O16 K1 119.3(3)
C116 O16 K1 109.7(3)
C203 O21 C202 111.6(4)
C203 O21 K2 116.9(3)
C202 O21 K2 118.9(3)
C204 O22 C205 110.8(4)
C204 O22 K2 113.5(3)
C205 O22 K2 115.9(3)
C209 O23 C208 109.8(4)
C209 O23 K2 117.7(3)
C208 O23 K2 114.4(3)
C210 O24 C211 110.5(4)
C210 O24 K2 117.4(3)
C211 O24 K2 119.3(3)
C214 O25 C215 109.7(4)
C214 O25 K2 112.5(3)
C215 O25 K2 110.8(3)
C216 O26 C217 110.8(4)
C216 O26 K2 121.1(3)
C217 O26 K2 122.6(3)
N11 C101 C102 112.9(5)
N11 C101 H10A 109.0
C102 C101 H10A 109.0
N11 C101 H10B 109.0
C102 C101 H10B 109.0
H10A C101 H10B 107.8
O11 C102 C101 108.3(5)
O11 C102 H10C 110.0
C101 C102 H10C 110.0
O11 C102 H10D 110.0
C101 C102 H10D 110.0
H10C C102 H10D 108.4
O11 C103 C104 110.1(5)
O11 C103 H10E 109.6
C104 C103 H10E 109.6
O11 C103 H10F 109.6
C104 C103 H10F 109.6
H10E C103 H10F 108.1
O12 C104 C103 109.5(4)
O12 C104 H10G 109.8
C103 C104 H10G 109.8
O12 C104 H10H 109.8
C103 C104 H10H 109.8
H10G C104 H10H 108.2
O12 C105 C106 108.9(4)
O12 C105 H10I 109.9
C106 C105 H10I 109.9
O12 C105 H10J 109.9
C106 C105 H10J 109.9
H10I C105 H10J 108.3
N12 C106 C105 113.9(4)
N12 C106 H10K 108.8
C105 C106 H10K 108.8
N12 C106 H10L 108.8
C105 C106 H10L 108.8
H10K C106 H10L 107.7
N11 C107 C108 113.9(5)
N11 C107 H10M 108.8
C108 C107 H10M 108.8
N11 C107 H10N 108.8
C108 C107 H10N 108.8
H10M C107 H10N 107.7
O13 C108 C107 110.7(4)
O13 C108 H10O 109.5
C107 C108 H10O 109.5
O13 C108 H10P 109.5
C107 C108 H10P 109.5
H10O C108 H10P 108.1
O13 C109 C110 109.9(4)
O13 C109 H10Q 109.7
C110 C109 H10Q 109.7
O13 C109 H10R 109.7
C110 C109 H10R 109.7
H10Q C109 H10R 108.2
O14 C110 C109 109.5(4)
O14 C110 H11A 109.8
C109 C110 H11A 109.8
O14 C110 H11B 109.8
C109 C110 H11B 109.8
H11A C110 H11B 108.2
O14 C111 C112 108.5(4)
O14 C111 H11C 110.0
C112 C111 H11C 110.0
O14 C111 H11D 110.0
C112 C111 H11D 110.0
H11C C111 H11D 108.4
N12 C112 C111 113.5(5)
N12 C112 H11E 108.9
C111 C112 H11E 108.9
N12 C112 H11F 108.9
C111 C112 H11F 108.9
H11E C112 H11F 107.7
N11 C113 C114 113.3(5)
N11 C113 H11G 108.9
C114 C113 H11G 108.9
N11 C113 H11H 108.9
C114 C113 H11H 108.9
H11G C113 H11H 107.7
O15 C114 C113 109.4(5)
O15 C114 H11I 109.8
C113 C114 H11I 109.8
O15 C114 H11J 109.8
C113 C114 H11J 109.8
H11I C114 H11J 108.2
O15 C115 C116 109.5(6)
O15 C115 H11K 109.8
C116 C115 H11K 109.8
O15 C115 H11L 109.8
C116 C115 H11L 109.8
H11K C115 H11L 108.2
C115 C116 O16 111.1(6)
C115 C116 H11M 109.4
O16 C116 H11M 109.4
C115 C116 H11N 109.4
O16 C116 H11N 109.4
H11M C116 H11N 108.0
O16 C117 C118 110.4(5)
O16 C117 H11O 109.6
C118 C117 H11O 109.6
O16 C117 H11P 109.6
C118 C117 H11P 109.6
H11O C117 H11P 108.1
N12 C118 C117 114.2(6)
N12 C118 H11Q 108.7
C117 C118 H11Q 108.7
N12 C118 H11R 108.7
C117 C118 H11R 108.7
H11Q C118 H11R 107.6
N21 C201 C202 114.0(5)
N21 C201 H20A 108.7
C202 C201 H20A 108.7
N21 C201 H20B 108.7
C202 C201 H20B 108.7
H20A C201 H20B 107.6
O21 C202 C201 109.0(5)
O21 C202 H20C 109.9
C201 C202 H20C 109.9
O21 C202 H20D 109.9
C201 C202 H20D 109.9
H20C C202 H20D 108.3
O21 C203 C204 108.4(4)
O21 C203 H20E 110.0
C204 C203 H20E 110.0
O21 C203 H20F 110.0
C204 C203 H20F 110.0
H20E C203 H20F 108.4
O22 C204 C203 109.6(5)
O22 C204 H20G 109.8
C203 C204 H20G 109.8
O22 C204 H20H 109.8
C203 C204 H20H 109.8
H20G C204 H20H 108.2
O22 C205 C206 109.7(4)
O22 C205 H20I 109.7
C206 C205 H20I 109.7
O22 C205 H20J 109.7
C206 C205 H20J 109.7
H20I C205 H20J 108.2
N22 C206 C205 114.7(4)
N22 C206 H20K 108.6
C205 C206 H20K 108.6
N22 C206 H20L 108.6
C205 C206 H20L 108.6
H20K C206 H20L 107.6
N21 C207 C208 114.4(5)
N21 C207 H20M 108.7
C208 C207 H20M 108.7
N21 C207 H20N 108.7
C208 C207 H20N 108.7
H20M C207 H20N 107.6
O23 C208 C207 109.6(5)
O23 C208 H20O 109.7
C207 C208 H20O 109.7
O23 C208 H20P 109.7
C207 C208 H20P 109.7
H20O C208 H20P 108.2
O23 C209 C210 109.5(4)
O23 C209 H20Q 109.8
C210 C209 H20Q 109.8
O23 C209 H20R 109.8
C210 C209 H20R 109.8
H20Q C209 H20R 108.2
O24 C210 C209 109.0(4)
O24 C210 H21A 109.9
C209 C210 H21A 109.9
O24 C210 H21B 109.9
C209 C210 H21B 109.9
H21A C210 H21B 108.3
O24 C211 C212 109.1(4)
O24 C211 H21C 109.9
C212 C211 H21C 109.9
O24 C211 H21D 109.9
C212 C211 H21D 109.9
H21C C211 H21D 108.3
N22 C212 C211 114.2(4)
N22 C212 H21E 108.7
C211 C212 H21E 108.7
N22 C212 H21F 108.7
C211 C212 H21F 108.7
H21E C212 H21F 107.6
N21 C213 C214 115.0(4)
N21 C213 H21G 108.5
C214 C213 H21G 108.5
N21 C213 H21H 108.5
C214 C213 H21H 108.5
H21G C213 H21H 107.5
O25 C214 C213 109.6(4)
O25 C214 H21I 109.7
C213 C214 H21I 109.7
O25 C214 H21J 109.7
C213 C214 H21J 109.7
H21I C214 H21J 108.2
O25 C215 C216 110.5(4)
O25 C215 H21K 109.6
C216 C215 H21K 109.6
O25 C215 H21L 109.6
C216 C215 H21L 109.6
H21K C215 H21L 108.1
O26 C216 C215 108.0(4)
O26 C216 H21M 110.1
C215 C216 H21M 110.1
O26 C216 H21N 110.1
C215 C216 H21N 110.1
H21M C216 H21N 108.4
O26 C217 C218 107.6(4)
O26 C217 H21O 110.2
C218 C217 H21O 110.2
O26 C217 H21P 110.2
C218 C217 H21P 110.2
H21O C217 H21P 108.5
N22 C218 C217 114.6(4)
N22 C218 H21Q 108.6
C217 C218 H21Q 108.6
N22 C218 H21R 108.6
C217 C218 H21R 108.6
H21Q C218 H21R 107.6

loop_
_geom_bond_atom_site_label_1
_geom_bond_atom_site_label_2
_geom_bond_distance
P1 P4 2.157(2)
P1 P2 2.2026(18)
P1 P3 2.214(2)
P2 P5 2.1841(19)
P2 In1 2.6040(14)
P3 P6 2.1662(19)
P3 In1 2.5509(15)
P4 P7 2.142(2)
P5 P7 2.2459(19)
P5 P6 2.2608(19)
P6 P7 2.248(2)
In1 C7 2.195(5)
In1 C1 2.238(6)
C1 C2 1.375(8)
C1 C6 1.409(9)
C2 C3 1.378(8)
C2 H2 0.9500
C3 C4 1.382(10)
C3 H3 0.9500
C4 C5 1.378(11)
C4 H4 0.9500
C5 C6 1.378(11)
C5 H5 0.9500
C6 H6 0.9500
C7 C12 1.383(8)
C7 C8 1.402(8)
C8 C9 1.373(8)
C8 H8 0.9500
C9 C10 1.343(11)
C9 H9 0.9500
C10 C11 1.373(11)
C10 H10 0.9500
C11 C12 1.414(9)
C11 H11 0.9500
C12 H12 0.9500
K1 O12 2.738(4)
K1 O13 2.821(4)
K1 O16 2.833(4)
K1 O15 2.833(4)
K1 O14 2.842(4)
K1 O11 2.891(4)
K1 N11 3.030(5)
K1 N12 3.049(5)
K2 O26 2.764(4)
K2 O21 2.846(4)
K2 O22 2.851(4)
K2 O25 2.854(4)
K2 O23 2.865(4)
K2 O24 2.867(3)
K2 N21 2.966(4)
K2 N22 2.974(4)
N11 C101 1.456(8)
N11 C113 1.476(8)
N11 C107 1.483(7)
N12 C112 1.466(8)
N12 C106 1.474(7)
N12 C118 1.476(7)
N21 C213 1.471(7)
N21 C201 1.474(7)
N21 C207 1.475(7)
N22 C212 1.472(7)
N22 C206 1.475(7)
N22 C218 1.476(7)
O11 C102 1.423(7)
O11 C103 1.437(6)
O12 C105 1.422(7)
O12 C104 1.433(7)
O13 C109 1.418(6)
O13 C108 1.442(6)
O14 C110 1.422(6)
O14 C111 1.426(7)
O15 C114 1.415(8)
O15 C115 1.425(8)
O16 C117 1.426(8)
O16 C116 1.458(8)
O21 C203 1.414(7)
O21 C202 1.439(6)
O22 C204 1.427(6)
O22 C205 1.435(6)
O23 C209 1.418(6)
O23 C208 1.433(6)
O24 C210 1.423(6)
O24 C211 1.431(6)
O25 C214 1.436(6)
O25 C215 1.437(7)
O26 C216 1.426(6)
O26 C217 1.438(6)
C101 C102 1.520(8)
C101 H10A 0.9900
C101 H10B 0.9900
C102 H10C 0.9900
C102 H10D 0.9900
C103 C104 1.487(8)
C103 H10E 0.9900
C103 H10F 0.9900
C104 H10G 0.9900
C104 H10H 0.9900
C105 C106 1.511(8)
C105 H10I 0.9900
C105 H10J 0.9900
C106 H10K 0.9900
C106 H10L 0.9900
C107 C108 1.488(8)
C107 H10M 0.9900
C107 H10N 0.9900
C108 H10O 0.9900
C108 H10P 0.9900
C109 C110 1.513(8)
C109 H10Q 0.9900
C109 H10R 0.9900
C110 H11A 0.9900
C110 H11B 0.9900
C111 C112 1.519(8)
C111 H11C 0.9900
C111 H11D 0.9900
C112 H11E 0.9900
C112 H11F 0.9900
C113 C114 1.496(10)
C113 H11G 0.9900
C113 H11H 0.9900
C114 H11I 0.9900
C114 H11J 0.9900
C115 C116 1.453(12)
C115 H11K 0.9900
C115 H11L 0.9900
C116 H11M 0.9900
C116 H11N 0.9900
C117 C118 1.479(10)
C117 H11O 0.9900
C117 H11P 0.9900
C118 H11Q 0.9900
C118 H11R 0.9900
C201 C202 1.492(8)
C201 H20A 0.9900
C201 H20B 0.9900
C202 H20C 0.9900
C202 H20D 0.9900
C203 C204 1.498(8)
C203 H20E 0.9900
C203 H20F 0.9900
C204 H20G 0.9900
C204 H20H 0.9900
C205 C206 1.495(8)
C205 H20I 0.9900
C205 H20J 0.9900
C206 H20K 0.9900
C206 H20L 0.9900
C207 C208 1.506(9)
C207 H20M 0.9900
C207 H20N 0.9900
C208 H20O 0.9900
C208 H20P 0.9900
C209 C210 1.494(8)
C209 H20Q 0.9900
C209 H20R 0.9900
C210 H21A 0.9900
C210 H21B 0.9900
C211 C212 1.513(8)
C211 H21C 0.9900
C211 H21D 0.9900
C212 H21E 0.9900
C212 H21F 0.9900
C213 C214 1.509(8)
C213 H21G 0.9900
C213 H21H 0.9900
C214 H21I 0.9900
C214 H21J 0.9900
C215 C216 1.493(8)
C215 H21K 0.9900
C215 H21L 0.9900
C216 H21M 0.9900
C216 H21N 0.9900
C217 C218 1.514(8)
C217 H21O 0.9900
C217 H21P 0.9900
C218 H21Q 0.9900
C218 H21R 0.9900
